data_7035670
loop_
_publ_author_name
'Gao, Junkuo'
'Miao, Jianwei'
'Li, Yongxin'
'Ganguly, Rakesh'
'Zhao, Yang'
'Lev, Ovadia'
'Liu, Bin'
'Zhang, Qichun'

_publ_section_title
;
 Dye-sensitized polyoxometalate for visible-light-driven
 photoelectrochemical cells.
;
_journal_issue 32
_journal_name_full 'Dalton transactions (Cambridge, England : 2003)'
_journal_page_first 14354
_journal_page_last 14358
_journal_paper_doi 10.1039/c5dt01769f
_journal_volume 44
_journal_year 2015
_chemical_formula_sum 'C40 H52 Mo6 N6 O21'
_chemical_formula_weight 1528.52
_chemical_name_systematic
; 
 ? 
;
_space_group_IT_number 14
_symmetry_cell_setting monoclinic
_symmetry_space_group_name_Hall '-P 2yn'
_symmetry_space_group_name_H-M 'P 1 21/n 1'
_atom_sites_solution_hydrogens geom
_atom_sites_solution_primary direct
_atom_sites_solution_secondary difmap
_audit_creation_method SHELXL-97
_audit_update_record
;
2015-06-18 deposited with the CCDC.
2015-07-07 downloaded from the CCDC.
;
_cell_angle_alpha 90.00
_cell_angle_beta 101.122(2)
_cell_angle_gamma 90.00
_cell_formula_units_Z 2
_cell_length_a 10.9209(6)
_cell_length_b 19.2268(13)
_cell_length_c 11.9644(7)
_cell_measurement_reflns_used 9983
_cell_measurement_temperature 103(2)
_cell_measurement_theta_max 29.54
_cell_measurement_theta_min 2.31
_cell_volume 2465.0(3)
_computing_cell_refinement 'Bruker SAINT'
_computing_data_collection 'Bruker APEX2'
_computing_data_reduction 'Bruker SAINT'
_computing_molecular_graphics 'Bruker SHELXTL'
_computing_publication_material 'Bruker SHELXTL'
_computing_structure_refinement 'SHELXL-97 (Sheldrick, 2008)'
_computing_structure_solution 'SHELXS-97 (Sheldrick, 2008)'
_diffrn_ambient_temperature 103(2)
_diffrn_measured_fraction_theta_full 0.999
_diffrn_measured_fraction_theta_max 0.999
_diffrn_measurement_device_type 'Bruker APEX-II CCD'
_diffrn_measurement_method '\f and \w scans'
_diffrn_radiation_monochromator graphite
_diffrn_radiation_source 'fine-focus sealed tube'
_diffrn_radiation_type MoK\a
_diffrn_radiation_wavelength 0.71073
_diffrn_reflns_av_R_equivalents 0.0492
_diffrn_reflns_av_sigmaI/netI 0.0355
_diffrn_reflns_limit_h_max 14
_diffrn_reflns_limit_h_min -15
_diffrn_reflns_limit_k_max 26
_diffrn_reflns_limit_k_min -26
_diffrn_reflns_limit_l_max 15
_diffrn_reflns_limit_l_min -16
_diffrn_reflns_number 46667
_diffrn_reflns_theta_full 29.58
_diffrn_reflns_theta_max 29.58
_diffrn_reflns_theta_min 2.74
_exptl_absorpt_coefficient_mu 1.565
_exptl_absorpt_correction_T_max 0.8592
_exptl_absorpt_correction_T_min 0.7448
_exptl_absorpt_correction_type multi-scan
_exptl_absorpt_process_details sadabs
_exptl_crystal_colour blue
_exptl_crystal_density_diffrn 2.059
_exptl_crystal_density_method 'not measured'
_exptl_crystal_description block
_exptl_crystal_F_000 1508
_exptl_crystal_size_max 0.20
_exptl_crystal_size_mid 0.18
_exptl_crystal_size_min 0.10
_refine_diff_density_max 0.512
_refine_diff_density_min -0.667
_refine_diff_density_rms 0.100
_refine_ls_extinction_method none
_refine_ls_goodness_of_fit_ref 1.024
_refine_ls_hydrogen_treatment constr
_refine_ls_matrix_type full
_refine_ls_number_parameters 335
_refine_ls_number_reflns 6917
_refine_ls_number_restraints 0
_refine_ls_restrained_S_all 1.024
_refine_ls_R_factor_all 0.0326
_refine_ls_R_factor_gt 0.0256
_refine_ls_shift/su_max 0.002
_refine_ls_shift/su_mean 0.000
_refine_ls_structure_factor_coef Fsqd
_refine_ls_weighting_details 'calc w=1/[\s^2^(Fo^2^)+(0.0182P)^2^+1.7535P] where P=(Fo^2^+2Fc^2^)/3'
_refine_ls_weighting_scheme calc
_refine_ls_wR_factor_gt 0.0524
_refine_ls_wR_factor_ref 0.0548
_reflns_number_gt 5984
_reflns_number_total 6917
_reflns_threshold_expression >2sigma(I)
_cod_data_source_file c5dt01769f2.cif
_cod_data_source_block MoBB3
_cod_depositor_comments
;
The following automatic conversions were performed:

'_symmetry_cell_setting' value 'Monoclinic' changed to 'monoclinic'
according to
/usr/data/users/saulius/crontab/automatic-downloads/rss-feeds/RSC/lib/dictionaries/cif_core.dic
dictionary named 'cif_core.dic' version 2.4.2 from 2011-04-26.

Automatic conversion script
Id: cif_fix_values 3271 2015-04-21 07:52:19Z andrius 

 Adding full bibliography for 7035670.cif.
;
_cod_original_sg_symbol_H-M P2(1)/n
_cod_database_code 7035670

loop_
_symmetry_equiv_pos_as_xyz
'x, y, z'
'-x+1/2, y+1/2, -z+1/2'
'-x, -y, -z'
'x-1/2, -y-1/2, z-1/2'

loop_
_atom_site_label
_atom_site_type_symbol
_atom_site_fract_x
_atom_site_fract_y
_atom_site_fract_z
_atom_site_U_iso_or_equiv
_atom_site_adp_type
_atom_site_occupancy
_atom_site_symmetry_multiplicity
_atom_site_calc_flag
_atom_site_refinement_flags
Mo1 Mo 0.473066(17) 0.111064(9) 0.922765(16) 0.01348(5) Uani 1 1 d .
Mo2 Mo 0.403529(18) -0.047039(10) 0.825607(16) 0.01530(5) Uani 1 1 d .
Mo3 Mo 0.309115(17) 0.007540(10) 1.054302(17) 0.01479(5) Uani 1 1 d .
C1 C 1.2513(2) 0.50852(13) 1.0973(2) 0.0258(5) Uani 1 1 d .
H1A H 1.3043 0.5132 1.1729 0.039 Uiso 1 1 calc R
H1B H 1.2366 0.4591 1.0794 0.039 Uiso 1 1 calc R
H1C H 1.1714 0.5319 1.0965 0.039 Uiso 1 1 calc R
C2 C 1.3163(2) 0.54190(12) 1.0083(2) 0.0192(5) Uani 1 1 d .
H2A H 1.3988 0.5196 1.0122 0.023 Uiso 1 1 calc R
H2B H 1.2661 0.5332 0.9315 0.023 Uiso 1 1 calc R
C3 C 1.4563(2) 0.63964(13) 1.08869(19) 0.0190(5) Uani 1 1 d .
H3A H 1.4891 0.6038 1.1462 0.023 Uiso 1 1 calc R
H3B H 1.4457 0.6833 1.1297 0.023 Uiso 1 1 calc R
C4 C 1.5506(2) 0.65166(14) 1.0125(2) 0.0252(5) Uani 1 1 d .
H4A H 1.5579 0.6095 0.9683 0.038 Uiso 1 1 calc R
H4B H 1.6319 0.6629 1.0595 0.038 Uiso 1 1 calc R
H4C H 1.5227 0.6904 0.9605 0.038 Uiso 1 1 calc R
C5 C 1.2405(2) 0.66181(12) 0.98428(17) 0.0149(4) Uani 1 1 d .
C6 C 1.2591(2) 0.73598(12) 0.99201(18) 0.0149(4) Uani 1 1 d .
H6 H 1.3385 0.7538 1.0267 0.018 Uiso 1 1 calc R
C7 C 1.1656(2) 0.78078(12) 0.95076(17) 0.0154(4) Uani 1 1 d .
H7 H 1.1810 0.8294 0.9563 0.018 Uiso 1 1 calc R
C8 C 1.0447(2) 0.75656(11) 0.89935(17) 0.0135(4) Uani 1 1 d .
C9 C 1.02875(19) 0.68318(11) 0.89101(17) 0.0125(4) Uani 1 1 d .
C10 C 1.12141(19) 0.63670(11) 0.93092(17) 0.0136(4) Uani 1 1 d .
H10 H 1.1063 0.5881 0.9231 0.016 Uiso 1 1 calc R
C11 C 0.81995(19) 0.70067(11) 0.80206(17) 0.0121(4) Uani 1 1 d .
C12 C 0.8396(2) 0.77363(11) 0.81682(17) 0.0127(4) Uani 1 1 d .
C13 C 0.7339(2) 0.81729(11) 0.78029(18) 0.0147(4) Uani 1 1 d .
H13 H 0.7427 0.8662 0.7900 0.018 Uiso 1 1 calc R
C14 C 0.6212(2) 0.79058(11) 0.73206(18) 0.0147(4) Uani 1 1 d .
H14 H 0.5516 0.8208 0.7123 0.018 Uiso 1 1 calc R
C15 C 0.60518(19) 0.71687(11) 0.71025(17) 0.0128(4) Uani 1 1 d .
C16 C 0.70859(19) 0.67253(11) 0.74960(17) 0.0131(4) Uani 1 1 d .
H16 H 0.7004 0.6236 0.7395 0.016 Uiso 1 1 calc R
C17 C 0.4844(2) 0.61748(11) 0.61959(19) 0.0166(4) Uani 1 1 d .
H17A H 0.5645 0.6015 0.6014 0.020 Uiso 1 1 calc R
H17B H 0.4198 0.6132 0.5494 0.020 Uiso 1 1 calc R
C18 C 0.4500(2) 0.56992(12) 0.7102(2) 0.0210(5) Uani 1 1 d .
H18A H 0.5124 0.5744 0.7806 0.031 Uiso 1 1 calc R
H18B H 0.4475 0.5216 0.6837 0.031 Uiso 1 1 calc R
H18C H 0.3678 0.5830 0.7248 0.031 Uiso 1 1 calc R
C19 C 0.3820(2) 0.73369(12) 0.62781(18) 0.0159(4) Uani 1 1 d .
H19A H 0.3198 0.7101 0.5688 0.019 Uiso 1 1 calc R
H19B H 0.4017 0.7792 0.5970 0.019 Uiso 1 1 calc R
C20 C 0.3262(2) 0.74536(12) 0.73336(19) 0.0174(5) Uani 1 1 d .
H20A H 0.3030 0.7005 0.7621 0.026 Uiso 1 1 calc R
H20B H 0.2519 0.7748 0.7138 0.026 Uiso 1 1 calc R
H20C H 0.3878 0.7684 0.7922 0.026 Uiso 1 1 calc R
N1 N 1.33375(16) 0.61704(10) 1.02475(16) 0.0161(4) Uani 1 1 d .
N2 N 0.95074(17) 0.80111(9) 0.86300(15) 0.0137(4) Uani 1 1 d .
N3 N 0.49641(16) 0.69125(9) 0.65274(15) 0.0131(4) Uani 1 1 d .
O1 O 0.91535(13) 0.65593(8) 0.84151(12) 0.0139(3) Uani 1 1 d .
O2 O 0.55147(14) 0.12818(8) 1.07810(12) 0.0156(3) Uani 1 1 d .
O3 O 0.63165(14) 0.08448(8) 0.89390(13) 0.0170(3) Uani 1 1 d .
O4 O 0.45417(14) 0.19183(8) 0.86646(13) 0.0170(3) Uani 1 1 d .
O5 O 0.32077(13) 0.09448(8) 0.98051(13) 0.0147(3) Uani 1 1 d .
O6 O 0.5000 0.0000 1.0000 0.0109(4) Uani 1 2 d S
O7 O 0.16996(15) 0.01222(8) 1.09525(14) 0.0210(4) Uani 1 1 d .
O8 O 0.26874(14) -0.03467(8) 0.90437(13) 0.0162(3) Uani 1 1 d .
O9 O 0.39802(14) 0.05119(8) 0.79682(12) 0.0160(3) Uani 1 1 d .
O10 O 0.57765(14) -0.04297(8) 0.81517(13) 0.0166(3) Uani 1 1 d .
O11 O 0.33597(15) -0.08144(9) 0.69862(13) 0.0220(4) Uani 1 1 d .

loop_
_atom_site_aniso_label
_atom_site_aniso_U_11
_atom_site_aniso_U_22
_atom_site_aniso_U_33
_atom_site_aniso_U_23
_atom_site_aniso_U_13
_atom_site_aniso_U_12
Mo1 0.01446(9) 0.00897(9) 0.01635(10) 0.00329(7) 0.00132(7) 0.00034(7)
Mo2 0.01802(10) 0.01398(10) 0.01215(9) -0.00216(7) -0.00145(7) -0.00160(7)
Mo3 0.01192(9) 0.01327(9) 0.02020(10) 0.00116(7) 0.00564(7) 0.00034(7)
C1 0.0245(13) 0.0235(13) 0.0290(14) 0.0083(11) 0.0047(11) 0.0016(10)
C2 0.0144(11) 0.0172(11) 0.0255(12) -0.0021(9) 0.0030(9) 0.0029(9)
C3 0.0150(11) 0.0217(12) 0.0180(11) -0.0029(9) -0.0026(9) 0.0010(9)
C4 0.0169(11) 0.0324(14) 0.0257(13) -0.0108(11) 0.0026(10) -0.0019(10)
C5 0.0161(10) 0.0190(11) 0.0102(10) -0.0006(8) 0.0038(8) -0.0007(9)
C6 0.0142(10) 0.0182(11) 0.0131(10) -0.0027(8) 0.0046(8) -0.0043(9)
C7 0.0184(11) 0.0151(11) 0.0133(10) -0.0022(8) 0.0046(8) -0.0041(9)
C8 0.0160(10) 0.0144(10) 0.0110(10) -0.0019(8) 0.0047(8) -0.0019(8)
C9 0.0129(10) 0.0161(11) 0.0088(10) -0.0010(8) 0.0028(8) -0.0024(8)
C10 0.0150(10) 0.0123(10) 0.0135(10) -0.0026(8) 0.0026(8) -0.0026(8)
C11 0.0131(10) 0.0126(10) 0.0116(10) -0.0007(8) 0.0050(8) 0.0008(8)
C12 0.0153(10) 0.0133(10) 0.0106(10) -0.0012(8) 0.0055(8) -0.0009(8)
C13 0.0189(11) 0.0105(10) 0.0158(11) -0.0015(8) 0.0062(8) -0.0006(8)
C14 0.0147(10) 0.0145(11) 0.0163(11) 0.0004(8) 0.0064(8) 0.0029(8)
C15 0.0147(10) 0.0150(10) 0.0098(10) -0.0005(8) 0.0046(8) -0.0004(8)
C16 0.0163(10) 0.0115(10) 0.0122(10) -0.0013(8) 0.0042(8) -0.0014(8)
C17 0.0161(11) 0.0156(11) 0.0166(11) -0.0034(9) -0.0009(8) 0.0001(9)
C18 0.0210(12) 0.0174(11) 0.0226(12) 0.0006(9) -0.0009(9) -0.0026(9)
C19 0.0145(11) 0.0173(11) 0.0152(11) 0.0008(9) 0.0008(8) 0.0033(9)
C20 0.0144(11) 0.0193(12) 0.0185(11) -0.0007(9) 0.0031(9) 0.0011(9)
N1 0.0118(9) 0.0183(10) 0.0171(9) -0.0025(8) 0.0004(7) 0.0002(7)
N2 0.0160(9) 0.0143(9) 0.0116(9) -0.0017(7) 0.0046(7) -0.0013(7)
N3 0.0126(9) 0.0124(9) 0.0145(9) -0.0011(7) 0.0028(7) 0.0006(7)
O1 0.0129(7) 0.0119(7) 0.0158(8) 0.0004(6) -0.0002(6) -0.0002(6)
O2 0.0179(8) 0.0108(7) 0.0165(8) -0.0011(6) -0.0009(6) -0.0008(6)
O3 0.0159(8) 0.0138(8) 0.0224(8) 0.0049(6) 0.0062(6) 0.0000(6)
O4 0.0182(8) 0.0113(7) 0.0208(8) 0.0034(6) 0.0019(6) 0.0000(6)
O5 0.0135(7) 0.0128(7) 0.0175(8) 0.0011(6) 0.0022(6) 0.0014(6)
O6 0.0112(10) 0.0103(10) 0.0110(10) 0.0014(8) 0.0015(8) -0.0003(8)
O7 0.0178(8) 0.0186(8) 0.0287(9) 0.0034(7) 0.0097(7) 0.0002(7)
O8 0.0128(7) 0.0152(8) 0.0189(8) -0.0004(6) -0.0015(6) -0.0013(6)
O9 0.0210(8) 0.0124(8) 0.0131(7) 0.0014(6) -0.0003(6) 0.0007(6)
O10 0.0184(8) 0.0178(8) 0.0142(8) -0.0003(6) 0.0045(6) 0.0032(6)
O11 0.0284(9) 0.0194(9) 0.0153(8) -0.0019(7) -0.0029(7) -0.0028(7)

loop_
_atom_type_symbol
_atom_type_description
_atom_type_scat_dispersion_real
_atom_type_scat_dispersion_imag
_atom_type_scat_source
C C 0.0033 0.0016 'International Tables Vol C Tables 4.2.6.8 and 6.1.1.4'
H H 0.0000 0.0000 'International Tables Vol C Tables 4.2.6.8 and 6.1.1.4'
N N 0.0061 0.0033 'International Tables Vol C Tables 4.2.6.8 and 6.1.1.4'
O O 0.0106 0.0060 'International Tables Vol C Tables 4.2.6.8 and 6.1.1.4'
Mo Mo -1.6832 0.6857 'International Tables Vol C Tables 4.2.6.8 and 6.1.1.4'

loop_
_geom_angle_atom_site_label_1
_geom_angle_atom_site_label_2
_geom_angle_atom_site_label_3
_geom_angle
_geom_angle_site_symmetry_1
_geom_angle_site_symmetry_3
O4 Mo1 O3 102.73(7) . .
O4 Mo1 O2 103.06(7) . .
O3 Mo1 O2 88.28(7) . .
O4 Mo1 O5 104.19(7) . .
O3 Mo1 O5 153.08(6) . .
O2 Mo1 O5 86.36(6) . .
O4 Mo1 O9 103.54(7) . .
O3 Mo1 O9 87.86(7) . .
O2 Mo1 O9 153.33(6) . .
O5 Mo1 O9 85.23(6) . .
O4 Mo1 O6 179.73(5) . .
O3 Mo1 O6 77.00(5) . .
O2 Mo1 O6 76.92(4) . .
O5 Mo1 O6 76.08(4) . .
O9 Mo1 O6 76.49(4) . .
O11 Mo2 O8 104.35(7) . .
O11 Mo2 O9 103.34(7) . .
O8 Mo2 O9 88.02(7) . .
O11 Mo2 O10 102.84(7) . .
O8 Mo2 O10 152.78(6) . .
O9 Mo2 O10 86.89(7) . .
O11 Mo2 O2 103.60(7) . 3_657
O8 Mo2 O2 86.47(7) . 3_657
O9 Mo2 O2 153.04(6) . 3_657
O10 Mo2 O2 86.06(6) . 3_657
O11 Mo2 O6 179.03(6) . .
O8 Mo2 O6 76.60(4) . .
O9 Mo2 O6 76.81(4) . .
O10 Mo2 O6 76.20(4) . .
O2 Mo2 O6 76.24(4) 3_657 .
O7 Mo3 O5 103.42(7) . .
O7 Mo3 O10 102.70(7) . 3_657
O5 Mo3 O10 88.60(6) . 3_657
O7 Mo3 O8 103.53(7) . .
O5 Mo3 O8 87.83(7) . .
O10 Mo3 O8 153.64(6) 3_657 .
O7 Mo3 O3 102.65(7) . 3_657
O5 Mo3 O3 153.90(6) . 3_657
O10 Mo3 O3 86.62(7) 3_657 3_657
O8 Mo3 O3 85.20(7) . 3_657
O7 Mo3 O6 179.26(6) . .
O5 Mo3 O6 77.28(4) . .
O10 Mo3 O6 77.05(4) 3_657 .
O8 Mo3 O6 76.68(4) . .
O3 Mo3 O6 76.65(4) 3_657 .
C2 C1 H1A 109.5 . .
C2 C1 H1B 109.5 . .
H1A C1 H1B 109.5 . .
C2 C1 H1C 109.5 . .
H1A C1 H1C 109.5 . .
H1B C1 H1C 109.5 . .
N1 C2 C1 112.73(19) . .
N1 C2 H2A 109.0 . .
C1 C2 H2A 109.0 . .
N1 C2 H2B 109.0 . .
C1 C2 H2B 109.0 . .
H2A C2 H2B 107.8 . .
N1 C3 C4 112.73(18) . .
N1 C3 H3A 109.0 . .
C4 C3 H3A 109.0 . .
N1 C3 H3B 109.0 . .
C4 C3 H3B 109.0 . .
H3A C3 H3B 107.8 . .
C3 C4 H4A 109.5 . .
C3 C4 H4B 109.5 . .
H4A C4 H4B 109.5 . .
C3 C4 H4C 109.5 . .
H4A C4 H4C 109.5 . .
H4B C4 H4C 109.5 . .
N1 C5 C10 120.5(2) . .
N1 C5 C6 121.4(2) . .
C10 C5 C6 118.1(2) . .
C7 C6 C5 121.3(2) . .
C7 C6 H6 119.4 . .
C5 C6 H6 119.4 . .
C6 C7 C8 121.4(2) . .
C6 C7 H7 119.3 . .
C8 C7 H7 119.3 . .
N2 C8 C7 121.2(2) . .
N2 C8 C9 122.29(19) . .
C7 C8 C9 116.46(19) . .
C10 C9 O1 116.63(19) . .
C10 C9 C8 123.51(19) . .
O1 C9 C8 119.86(19) . .
C9 C10 C5 119.2(2) . .
C9 C10 H10 120.4 . .
C5 C10 H10 120.4 . .
O1 C11 C16 117.50(19) . .
O1 C11 C12 119.42(18) . .
C16 C11 C12 123.1(2) . .
N2 C12 C11 122.8(2) . .
N2 C12 C13 120.60(19) . .
C11 C12 C13 116.58(19) . .
C14 C13 C12 121.5(2) . .
C14 C13 H13 119.3 . .
C12 C13 H13 119.3 . .
C13 C14 C15 121.1(2) . .
C13 C14 H14 119.5 . .
C15 C14 H14 119.5 . .
N3 C15 C16 121.1(2) . .
N3 C15 C14 121.00(19) . .
C16 C15 C14 117.88(19) . .
C11 C16 C15 119.6(2) . .
C11 C16 H16 120.2 . .
C15 C16 H16 120.2 . .
N3 C17 C18 114.14(18) . .
N3 C17 H17A 108.7 . .
C18 C17 H17A 108.7 . .
N3 C17 H17B 108.7 . .
C18 C17 H17B 108.7 . .
H17A C17 H17B 107.6 . .
C17 C18 H18A 109.5 . .
C17 C18 H18B 109.5 . .
H18A C18 H18B 109.5 . .
C17 C18 H18C 109.5 . .
H18A C18 H18C 109.5 . .
H18B C18 H18C 109.5 . .
N3 C19 C20 111.93(17) . .
N3 C19 H19A 109.2 . .
C20 C19 H19A 109.2 . .
N3 C19 H19B 109.2 . .
C20 C19 H19B 109.2 . .
H19A C19 H19B 107.9 . .
C19 C20 H20A 109.5 . .
C19 C20 H20B 109.5 . .
H20A C20 H20B 109.5 . .
C19 C20 H20C 109.5 . .
H20A C20 H20C 109.5 . .
H20B C20 H20C 109.5 . .
C5 N1 C2 120.74(18) . .
C5 N1 C3 123.02(19) . .
C2 N1 C3 116.23(18) . .
C12 N2 C8 117.15(19) . .
C15 N3 C17 120.97(18) . .
C15 N3 C19 122.07(18) . .
C17 N3 C19 116.80(17) . .
C11 O1 C9 118.38(17) . .
Mo1 O2 Mo2 116.79(7) . 3_657
Mo1 O3 Mo3 116.48(7) . 3_657
Mo3 O5 Mo1 116.49(7) . .
Mo3 O6 Mo3 180.0 . 3_657
Mo3 O6 Mo1 89.868(7) . 3_657
Mo3 O6 Mo1 90.133(7) 3_657 3_657
Mo3 O6 Mo1 90.132(7) . .
Mo3 O6 Mo1 89.867(7) 3_657 .
Mo1 O6 Mo1 180.000(9) 3_657 .
Mo3 O6 Mo2 89.972(8) . .
Mo3 O6 Mo2 90.027(7) 3_657 .
Mo1 O6 Mo2 90.005(8) 3_657 .
Mo1 O6 Mo2 89.995(8) . .
Mo3 O6 Mo2 90.027(8) . 3_657
Mo3 O6 Mo2 89.974(7) 3_657 3_657
Mo1 O6 Mo2 89.996(7) 3_657 3_657
Mo1 O6 Mo2 90.004(8) . 3_657
Mo2 O6 Mo2 180.0 . 3_657
Mo2 O8 Mo3 116.68(7) . .
Mo2 O9 Mo1 116.69(7) . .
Mo3 O10 Mo2 116.71(7) 3_657 .

loop_
_geom_bond_atom_site_label_1
_geom_bond_atom_site_label_2
_geom_bond_distance
_geom_bond_site_symmetry_2
Mo1 O4 1.6894(15) .
Mo1 O3 1.9002(15) .
Mo1 O2 1.9187(15) .
Mo1 O5 1.9464(15) .
Mo1 O9 1.9470(15) .
Mo1 O6 2.3228(2) .
Mo2 O11 1.6904(15) .
Mo2 O8 1.9095(15) .
Mo2 O9 1.9187(15) .
Mo2 O10 1.9311(15) .
Mo2 O2 1.9452(15) 3_657
Mo2 O6 2.3310(2) .
Mo3 O7 1.6867(16) .
Mo3 O5 1.9061(15) .
Mo3 O10 1.9201(15) 3_657
Mo3 O8 1.9406(15) .
Mo3 O3 1.9437(15) 3_657
Mo3 O6 2.3046(2) .
C1 C2 1.529(3) .
C1 H1A 0.9800 .
C1 H1B 0.9800 .
C1 H1C 0.9800 .
C2 N1 1.465(3) .
C2 H2A 0.9900 .
C2 H2B 0.9900 .
C3 N1 1.473(3) .
C3 C4 1.519(3) .
C3 H3A 0.9900 .
C3 H3B 0.9900 .
C4 H4A 0.9800 .
C4 H4B 0.9800 .
C4 H4C 0.9800 .
C5 N1 1.350(3) .
C5 C10 1.419(3) .
C5 C6 1.441(3) .
C6 C7 1.354(3) .
C6 H6 0.9500 .
C7 C8 1.423(3) .
C7 H7 0.9500 .
C8 N2 1.343(3) .
C8 C9 1.423(3) .
C9 C10 1.365(3) .
C9 O1 1.370(2) .
C10 H10 0.9500 .
C11 O1 1.363(2) .
C11 C16 1.368(3) .
C11 C12 1.425(3) .
C12 N2 1.341(3) .
C12 C13 1.426(3) .
C13 C14 1.356(3) .
C13 H13 0.9500 .
C14 C15 1.445(3) .
C14 H14 0.9500 .
C15 N3 1.346(3) .
C15 C16 1.421(3) .
C16 H16 0.9500 .
C17 N3 1.472(3) .
C17 C18 1.520(3) .
C17 H17A 0.9900 .
C17 H17B 0.9900 .
C18 H18A 0.9800 .
C18 H18B 0.9800 .
C18 H18C 0.9800 .
C19 N3 1.473(3) .
C19 C20 1.521(3) .
C19 H19A 0.9900 .
C19 H19B 0.9900 .
C20 H20A 0.9800 .
C20 H20B 0.9800 .
C20 H20C 0.9800 .
O2 Mo2 1.9452(15) 3_657
O3 Mo3 1.9437(15) 3_657
O6 Mo3 2.3047(2) 3_657
O6 Mo1 2.3228(2) 3_657
O6 Mo2 2.3310(2) 3_657
O10 Mo3 1.9201(15) 3_657
